data_2220219
loop_
_publ_author_name
'Thiruvalluvar, A.'
'Balamurugan, S.'
'Butcher, R. J.'
'Pandiarajan, K.'
'Devanathan, D.'

_publ_section_title
;2-<i>r</i>-(4-Chlorophenyl)-6-<i>c</i>-phenyl-3,4,5,6-tetrahydro-2<i>H</i>-thiopyran-4-one
 1-oxide
;
_journal_coeditor_code HG2443
_journal_issue 12
_journal_name_full 'Acta Crystallographica Section E'
_journal_page_first o2367
_journal_paper_doi 10.1107/S1600536808037355
_journal_volume 64
_journal_year 2008
_chemical_formula_iupac 'C17 H15 Cl O2 S'
_chemical_formula_moiety 'C17 H15 Cl O2 S'
_chemical_formula_structural 'C17 H15 Cl O2 S'
_chemical_formula_sum 'C17 H15 Cl O2 S'
_chemical_formula_weight 318.81
_chemical_melting_point 417
_chemical_name_common 'thiopyran-4-one 1-oxide'
_chemical_name_systematic
;
2-r-(4-Chlorophenyl)-6-c-phenyl-3,4,5,6-tetrahydro-2<i>H</i>-thiopyran-4-one
1-oxide
;
_space_group_IT_number 62
_symmetry_cell_setting orthorhombic
_symmetry_space_group_name_Hall '-P 2ac 2n'
_symmetry_space_group_name_H-M 'P n m a'
_atom_sites_solution_hydrogens geom
_atom_sites_solution_primary direct
_atom_sites_solution_secondary difmap
_cell_angle_alpha 90
_cell_angle_beta 90
_cell_angle_gamma 90
_cell_formula_units_Z 4
_cell_length_a 11.5195(5)
_cell_length_b 25.7589(12)
_cell_length_c 5.2248(2)
_cell_measurement_reflns_used 9562
_cell_measurement_temperature 296(2)
_cell_measurement_theta_max 24.81
_cell_measurement_theta_min 2.96
_cell_volume 1550.35(12)
_computing_cell_refinement 'APEX2 (Bruker, 2004)'
_computing_data_collection 'APEX2 (Bruker, 2004)'
_computing_data_reduction 'SAINT-NT (Bruker, 2004)'
_computing_molecular_graphics 'ORTEP-3 (Farrugia, 1997)'
_computing_publication_material 'PLATON (Spek, 2003)'
_computing_structure_refinement 'SHELXL97 (Sheldrick, 2008)'
_computing_structure_solution 'SHELXS97 (Sheldrick, 2008)'
_diffrn_ambient_temperature 296(2)
_diffrn_detector_area_resol_mean 0
_diffrn_measured_fraction_theta_full 1.000
_diffrn_measured_fraction_theta_max 1.000
_diffrn_measurement_device_type 'Bruker APEXII CCD'
_diffrn_measurement_method '\f and \w'
_diffrn_radiation_monochromator graphite
_diffrn_radiation_source 'fine-focus sealed tube'
_diffrn_radiation_type MoK\a
_diffrn_radiation_wavelength 0.71073
_diffrn_reflns_av_R_equivalents 0.0400
_diffrn_reflns_av_sigmaI/netI 0.0158
_diffrn_reflns_limit_h_max 15
_diffrn_reflns_limit_h_min -15
_diffrn_reflns_limit_k_max 34
_diffrn_reflns_limit_k_min -34
_diffrn_reflns_limit_l_max 6
_diffrn_reflns_limit_l_min -6
_diffrn_reflns_number 33450
_diffrn_reflns_theta_full 25.00
_diffrn_reflns_theta_max 28.27
_diffrn_reflns_theta_min 1.58
_diffrn_standards_decay_% 0
_diffrn_standards_interval_count 0
_diffrn_standards_interval_time 0
_diffrn_standards_number 0
_exptl_absorpt_coefficient_mu 0.382
_exptl_absorpt_correction_T_max 0.9449
_exptl_absorpt_correction_T_min 0.8089
_exptl_absorpt_correction_type multi-scan
_exptl_absorpt_process_details '(SADABS; Bruker, 2004)'
_exptl_crystal_colour colourless
_exptl_crystal_density_diffrn 1.366
_exptl_crystal_density_method 'Not Measured'
_exptl_crystal_description thick
_exptl_crystal_F_000 664
_exptl_crystal_size_max 0.58
_exptl_crystal_size_mid 0.35
_exptl_crystal_size_min 0.15
_refine_diff_density_max 0.315
_refine_diff_density_min -0.421
_refine_ls_extinction_method none
_refine_ls_goodness_of_fit_ref 1.203
_refine_ls_hydrogen_treatment constr
_refine_ls_matrix_type full
_refine_ls_number_parameters 106
_refine_ls_number_reflns 1954
_refine_ls_number_restraints 0
_refine_ls_restrained_S_all 1.203
_refine_ls_R_factor_all 0.0806
_refine_ls_R_factor_gt 0.0605
_refine_ls_shift/su_max 0.001
_refine_ls_shift/su_max_lt 0.001
_refine_ls_shift/su_mean 0.000
_refine_ls_structure_factor_coef Fsqd
_refine_ls_weighting_details 'calc w=1/[\s^2^(Fo^2^)+(0.0825P)^2^+1.5305P] where P=(Fo^2^+2Fc^2^)/3'
_refine_ls_weighting_scheme calc
_refine_ls_wR_factor_gt 0.1840
_refine_ls_wR_factor_ref 0.2113
_reflns_number_gt 1551
_reflns_number_total 1954
_reflns_threshold_expression I>2\s(I)
_cod_data_source_file hg2443.cif
_cod_data_source_block I
_cod_depositor_comments
;
The following automatic conversions were performed:
'_symmetry_cell_setting' value 'Orthorhombic' changed to 'orthorhombic'
according to '/home/saulius/struct/CIF-dictionaries/cif_core.dic'
dictionary named 'cif_core.dic' version 2.4.1 from 2010-06-29.

Automatic conversion script
Id: cif_fix_enum 1527 2010-12-29 10:47:43Z saulius 

The following automatic conversions were performed:

'_symmetry_cell_setting' value 'Orthorhombic' changed to
'orthorhombic' according to
/home/saulius/struct/CIF-dictionaries/cif_core.dic dictionary named
'cif_core.dic' version 2.4.1 from 2010-06-29.

Automatic conversion script
Id: cif_fix_values 1715 2011-07-08 13:25:40Z adriana 
;
_cod_database_code 2220219
_cod_database_fobs_code 2220219

loop_
_symmetry_equiv_pos_site_id
_symmetry_equiv_pos_as_xyz
1 x,y,z
2 1/2-x,-y,1/2+z
3 1/2+x,1/2-y,1/2-z
4 -x,1/2+y,-z
5 -x,-y,-z
6 1/2+x,y,1/2-z
7 1/2-x,1/2+y,1/2+z
8 x,1/2-y,z

loop_
_atom_site_aniso_label
_atom_site_aniso_U_11
_atom_site_aniso_U_22
_atom_site_aniso_U_33
_atom_site_aniso_U_12
_atom_site_aniso_U_13
_atom_site_aniso_U_23
Cl1 0.168(3) 0.0895(18) 0.185(4) -0.0163(19) -0.060(3) -0.035(2)
S1 0.0328(5) 0.0708(7) 0.0265(5) 0.0000 -0.0033(3) 0.0000
O1 0.0611(19) 0.101(2) 0.0221(13) 0.0000 0.0046(13) 0.0000
O4 0.0365(16) 0.138(3) 0.057(2) 0.0000 -0.0168(14) 0.0000
C2 0.0413(14) 0.0715(18) 0.0304(13) 0.0054(13) -0.0019(11) 0.0014(12)
C3 0.0390(15) 0.096(3) 0.0512(18) 0.0139(16) -0.0103(13) -0.0018(17)
C4 0.0304(19) 0.106(4) 0.038(2) 0.0000 -0.0045(16) 0.0000
C11 0.0562(18) 0.069(2) 0.0527(18) 0.0096(16) -0.0125(15) 0.0000(15)
C12 0.063(2) 0.095(3) 0.104(4) -0.007(2) 0.009(2) -0.018(3)
C13 0.092(4) 0.097(4) 0.150(6) -0.019(3) -0.005(4) -0.004(4)
C14A 0.118(5) 0.080(3) 0.138(5) -0.001(3) -0.048(4) -0.017(3)
C14B 0.118(5) 0.080(3) 0.138(5) -0.001(3) -0.048(4) -0.017(3)
C15 0.156(6) 0.099(4) 0.118(5) 0.008(4) -0.006(4) -0.045(4)
C16 0.111(4) 0.094(3) 0.077(3) -0.001(3) 0.013(3) -0.025(3)

loop_
_atom_site_type_symbol
_atom_site_label
_atom_site_fract_x
_atom_site_fract_y
_atom_site_fract_z
_atom_site_U_iso_or_equiv
_atom_site_thermal_displace_type
_atom_site_calc_flag
_atom_site_refinement_flags
_atom_site_occupancy
Cl Cl1 0.0955(4) 0.00160(11) 0.0431(9) 0.1475(18) Uani d P 0.500
S S1 0.24636(8) 0.25000 0.27287(17) 0.0434(3) Uani d S 1.000
O O1 0.3171(3) 0.25000 0.0330(5) 0.0614(10) Uani d S 1.000
O O4 0.5597(3) 0.25000 0.7542(7) 0.0772(13) Uani d S 1.000
C C2 0.3029(3) 0.19728(12) 0.4726(5) 0.0477(9) Uani d . 1.000
C C3 0.4354(3) 0.20065(15) 0.4859(7) 0.0621(13) Uani d . 1.000
C C4 0.4819(3) 0.25000 0.5959(8) 0.0581(16) Uani d S 1.000
C C11 0.2583(3) 0.14695(14) 0.3651(7) 0.0593(11) Uani d . 1.000
C C12 0.1618(4) 0.12411(19) 0.4657(10) 0.0873(18) Uani d . 1.000
C C13 0.1167(5) 0.0784(2) 0.3692(16) 0.113(3) Uani d . 1.000
C C14A 0.1685(7) 0.0557(2) 0.1666(16) 0.112(3) Uani d P 0.500
C C14B 0.1685(7) 0.0557(2) 0.1666(16) 0.112(3) Uani d P 0.500
C C15 0.2634(7) 0.0778(3) 0.0566(14) 0.124(3) Uani d . 1.000
C C16 0.3087(5) 0.1234(2) 0.1524(10) 0.0940(19) Uani d . 1.000
H H2 0.27192 0.20147 0.64603 0.0573 Uiso calc R 1.000
H H3A 0.46377 0.17188 0.58808 0.0745 Uiso calc R 1.000
H H3B 0.46629 0.19651 0.31439 0.0745 Uiso calc R 1.000
H H12 0.12502 0.13981 0.60394 0.1053 Uiso calc R 1.000
H H13 0.05139 0.06340 0.44321 0.1358 Uiso calc R 1.000
H H14B 0.13910 0.02476 0.10157 0.1344 Uiso calc PR 0.500
H H15 0.29807 0.06199 -0.08411 0.1492 Uiso calc R 1.000
H H16 0.37304 0.13854 0.07466 0.1130 Uiso calc R 1.000

loop_
_atom_type_symbol
_atom_type_description
_atom_type_scat_dispersion_real
_atom_type_scat_dispersion_imag
_atom_type_scat_source
S S 0.1246 0.1234 'International Tables Vol C Tables 4.2.6.8 and 6.1.1.4'
O O 0.0106 0.0060 'International Tables Vol C Tables 4.2.6.8 and 6.1.1.4'
Cl Cl 0.1484 0.1585 'International Tables Vol C Tables 4.2.6.8 and 6.1.1.4'
H H 0.0000 0.0000 'International Tables Vol C Tables 4.2.6.8 and 6.1.1.4'
C C 0.0033 0.0016 'International Tables Vol C Tables 4.2.6.8 and 6.1.1.4'

loop_
_geom_angle_atom_site_label_1
_geom_angle_atom_site_label_2
_geom_angle_atom_site_label_3
_geom_angle_site_symmetry_3
_geom_angle
_geom_angle_publ_flag
C14A Cl1 H14B . 8.00 no
C14B Cl1 H14B . 8.00 no
C2 S1 C2 8_555 95.66(14) no
O1 S1 C2 . 106.48(13) no
O1 S1 C2 8_555 106.48(13) no
C3 C2 C11 . 114.0(3) no
S1 C2 C3 . 109.8(2) no
S1 C2 C11 . 107.8(2) no
C2 C3 C4 . 115.0(3) no
C3 C4 C3 8_555 116.6(3) no
O4 C4 C3 . 121.62(19) no
O4 C4 C3 8_555 121.62(19) no
C12 C11 C16 . 117.4(4) no
C2 C11 C16 . 122.1(4) no
C2 C11 C12 . 120.5(3) no
C11 C12 C13 . 122.2(5) no
C12 C13 C14A . 119.3(6) no
C12 C13 C14B . 119.3(6) no
Cl1 C14A C15 . 124.3(6) no
Cl1 C14A C13 . 115.0(6) no
C13 C14A C15 . 120.4(6) no
Cl1 C14B C15 . 124.3(6) no
C13 C14B C15 . 120.4(6) no
Cl1 C14B C13 . 115.0(6) no
C14A C15 C16 . 120.5(7) no
C14B C15 C16 . 120.5(7) no
C11 C16 C15 . 120.2(5) no
S1 C2 H2 . 108.00 no
C3 C2 H2 . 108.00 no
C11 C2 H2 . 108.00 no
C2 C3 H3A . 109.00 no
C2 C3 H3B . 109.00 no
C4 C3 H3A . 109.00 no
C4 C3 H3B . 108.00 no
H3A C3 H3B . 108.00 no
C11 C12 H12 . 119.00 no
C13 C12 H12 . 119.00 no
C12 C13 H13 . 120.00 no
C14A C13 H13 . 120.00 no
C14B C13 H13 . 120.00 no
Cl1 C14A H14B . 8.00 no
C13 C14A H14B . 120.00 no
C15 C14A H14B . 120.00 no
Cl1 C14B H14B . 8.00 no
C13 C14B H14B . 120.00 no
C15 C14B H14B . 120.00 no
C14A C15 H15 . 120.00 no
C14B C15 H15 . 120.00 no
C16 C15 H15 . 120.00 no
C11 C16 H16 . 120.00 no
C15 C16 H16 . 120.00 no

loop_
_geom_bond_atom_site_label_1
_geom_bond_atom_site_label_2
_geom_bond_site_symmetry_2
_geom_bond_distance
_geom_bond_publ_flag
Cl1 C14A . 1.751(7) no
Cl1 C14B . 1.751(7) no
Cl1 H14B . 0.8400 no
S1 C2 . 1.832(3) no
S1 C2 8_555 1.832(3) no
S1 O1 . 1.495(3) no
O4 C4 . 1.220(5) no
C2 C3 . 1.530(5) no
C2 C11 . 1.503(5) no
C3 C4 . 1.494(4) no
C11 C12 . 1.363(6) no
C11 C16 . 1.393(6) no
C12 C13 . 1.382(8) no
C13 C14A . 1.349(11) no
C13 C14B . 1.349(11) no
C14A C15 . 1.360(11) no
C14B C15 . 1.360(11) no
C15 C16 . 1.379(9) no
C2 H2 . 0.9800 no
C3 H3A . 0.9700 no
C3 H3B . 0.9700 no
C12 H12 . 0.9300 no
C13 H13 . 0.9300 no
C14A H14B . 0.9300 no
C14B H14B . 0.9300 no
C15 H15 . 0.9300 no
C16 H16 . 0.9300 no

loop_
_geom_contact_atom_site_label_1
_geom_contact_atom_site_label_2
_geom_contact_distance
_geom_contact_site_symmetry_2
_geom_contact_publ_flag
Cl1 C15 3.645(9) 2_554 no
Cl1 H15 2.8200 2_555 no
S1 O4 3.494(4) 3_455 no
S1 O4 3.276(4) 3_456 no
S1 C4 3.605(4) 3_455 no
S1 O4 3.494(4) 6_455 no
S1 O4 3.276(4) 6_456 no
S1 C4 3.605(4) 6_455 no
O1 O4 3.152(5) 1_554 no
O1 C2 3.232(4) 1_554 no
O1 C3 3.412(4) 1_554 no
O1 C4 2.970(5) 1_554 no
O1 C16 3.322(5) . no
O1 C2 3.232(4) 8_554 no
O1 C3 3.412(4) 8_554 no
O1 O4 3.152(5) 8_554 no
O1 C16 3.322(5) 8_555 no
O1 C4 2.970(5) 8_554 no
O4 O1 3.152(5) 8_556 no
O4 S1 3.276(4) 6_556 no
O4 S1 3.494(4) 3_555 no
O4 S1 3.276(4) 3_556 no
O4 O1 3.152(5) 1_556 no
O4 S1 3.494(4) 6_555 no
O1 H3B 2.6500 8_555 no
O1 H2 2.4300 1_554 no
O1 H2 2.4300 8_554 no
O1 H3B 2.6500 . no
O4 H2 2.7900 3_556 no
O4 H2 2.7900 6_556 no
C2 O1 3.232(4) 1_556 no
C2 O1 3.232(4) 8_556 no
C3 O1 3.412(4) 1_556 no
C3 O1 3.412(4) 8_556 no
C4 S1 3.605(4) 3_555 no
C4 O1 2.970(5) 1_556 no
C4 S1 3.605(4) 6_555 no
C4 O1 2.970(5) 8_556 no
C12 C15 3.511(9) 1_556 no
C15 C12 3.511(9) 1_554 no
C15 Cl1 3.645(9) 2_555 no
C16 O1 3.322(5) . no
C3 H16 2.7700 . no
C16 H3B 2.7500 . no
H2 O1 2.4300 1_556 no
H2 H12 2.3300 . no
H2 O4 2.7900 3_456 no
H2 O4 2.7900 6_456 no
H2 O1 2.4300 8_556 no
H2 H2 2.5000 8_555 no
H3A H12 2.5900 6_556 no
H3B O1 2.6500 . no
H3B C16 2.7500 . no
H3B H16 2.2300 . no
H12 H2 2.3300 . no
H12 H3A 2.5900 6_456 no
H15 Cl1 2.8200 2_554 no
H16 C3 2.7700 . no
H16 H3B 2.2300 . no

loop_
_geom_hbond_atom_site_label_D
_geom_hbond_atom_site_label_H
_geom_hbond_atom_site_label_A
_geom_hbond_site_symmetry_A
_geom_hbond_distance_DH
_geom_hbond_distance_HA
_geom_hbond_distance_DA
_geom_hbond_angle_DHA
_geom_hbond_publ_flag
C2 H2 O1 1_556 0.98 2.43 3.232(4) 138 yes
C15 H15 Cl1 2_554 0.93 2.82 3.745(9) 170 yes

loop_
_geom_torsion_atom_site_label_1
_geom_torsion_atom_site_label_2
_geom_torsion_atom_site_label_3
_geom_torsion_atom_site_label_4
_geom_torsion_site_symmetry_1
_geom_torsion_site_symmetry_4
_geom_torsion
_geom_torsion_publ_flag
O1 S1 C2 C3 . . 48.2(2) no
O1 S1 C2 C11 . . -76.5(2) no
C2 S1 C2 C3 8_555 . -60.9(2) no
C2 S1 C2 C11 8_555 . 174.5(2) no
S1 C2 C3 C4 . . 59.9(3) no
C11 C2 C3 C4 . . -179.1(3) no
S1 C2 C11 C12 . . -96.7(4) no
S1 C2 C11 C16 . . 79.6(4) no
C3 C2 C11 C12 . . 141.3(4) no
C3 C2 C11 C16 . . -42.5(5) no
C2 C3 C4 O4 . . 134.6(4) no
C2 C3 C4 C3 . 8_555 -50.5(4) no
C2 C11 C12 C13 . . 178.7(5) no
C16 C11 C12 C13 . . 2.3(7) no
C2 C11 C16 C15 . . -178.6(5) no
C12 C11 C16 C15 . . -2.2(7) no
C11 C12 C13 C14A . . -0.9(9) no
C11 C12 C13 C14B . . -0.9(9) no
C12 C13 C14A Cl1 . . -174.1(5) no
C12 C13 C14A C15 . . -0.7(11) no
C12 C13 C14B Cl1 . . -174.1(5) no
C12 C13 C14B C15 . . -0.7(11) no
Cl1 C14A C15 C16 . . 173.5(6) no
C13 C14A C15 C16 . . 0.7(11) no
Cl1 C14B C15 C16 . . 173.5(6) no
C13 C14B C15 C16 . . 0.7(11) no
C14A C15 C16 C11 . . 0.8(10) no
C14B C15 C16 C11 . . 0.8(10) no
